data_7703439
loop_
_publ_author_name
'Li, Jia-Hui'
'Wang, Xiu-Li'
'Song, Ge'
'Lin, Hong-Yan'
'Wang, Xiang'
'Liu, Guo-Cheng'

_publ_section_title
;
 Various Anderson-type polyoxometalate-based metal-organic complexes
 induced by diverse solvents: assembly, structures and selective
 adsorption for organic dyes.
;
_journal_issue 4
_journal_name_full 'Dalton transactions (Cambridge, England : 2003)'
_journal_page_first 1265
_journal_page_last 1275
_journal_paper_doi 10.1039/c9dt04397g
_journal_volume 49
_journal_year 2020
_chemical_formula_sum 'C24 H26 Cr Cu Mo6 N6 O32'
_chemical_formula_weight 1601.69
_space_group_IT_number 2
_space_group_name_Hall '-P 1'
_space_group_name_H-M_alt 'P -1'
_symmetry_cell_setting triclinic
_symmetry_space_group_name_H-M 'P -1'
_atom_sites_solution_hydrogens geom
_atom_sites_solution_primary direct
_atom_sites_solution_secondary difmap
_audit_creation_method SHELXL-97
_audit_update_record
;
2018-03-30 deposited with the CCDC.	2019-12-09 downloaded from the CCDC.
;
_cell_angle_alpha 92.808(7)
_cell_angle_beta 95.027(7)
_cell_angle_gamma 103.268(7)
_cell_formula_units_Z 1
_cell_length_a 5.873(2)
_cell_length_b 10.453(3)
_cell_length_c 17.204(5)
_cell_measurement_reflns_used 782
_cell_measurement_temperature 293(2)
_cell_measurement_theta_max 26.250
_cell_measurement_theta_min 1.18
_cell_volume 1021.4(5)
_computing_cell_refinement 'SMART (Bruker, 2001)'
_computing_data_collection 'SMART (Bruker, 2001)'
_computing_data_reduction 'SAINT+ (Bruker, 1999)'
_computing_molecular_graphics 'PLATON (Spek, 2003)'
_computing_publication_material 'SHELXTL (1998)'
_computing_structure_refinement 'SHELXL-97 (Sheldrick, 2008)'
_computing_structure_solution 'SHELXS-97 (Sheldrick, 2008)'
_diffrn_ambient_temperature 293(2)
_diffrn_measured_fraction_theta_full 0.991
_diffrn_measured_fraction_theta_max 0.991
_diffrn_measurement_device_type 'CCD area detector'
_diffrn_measurement_method 'phi and omega scans'
_diffrn_radiation_monochromator graphite
_diffrn_radiation_source 'fine-focus sealed tube'
_diffrn_radiation_type MoK\a
_diffrn_radiation_wavelength 0.71069
_diffrn_reflns_av_R_equivalents 0.0543
_diffrn_reflns_av_sigmaI/netI 0.1103
_diffrn_reflns_limit_h_max 7
_diffrn_reflns_limit_h_min -6
_diffrn_reflns_limit_k_max 12
_diffrn_reflns_limit_k_min -12
_diffrn_reflns_limit_l_max 16
_diffrn_reflns_limit_l_min -21
_diffrn_reflns_number 6458
_diffrn_reflns_theta_full 26.25
_diffrn_reflns_theta_max 26.25
_diffrn_reflns_theta_min 2.01
_exptl_absorpt_coefficient_mu 2.664
_exptl_absorpt_correction_T_max 0.830
_exptl_absorpt_correction_T_min 0.734
_exptl_absorpt_correction_type multi-scan
_exptl_absorpt_process_details SADABS
_exptl_crystal_colour BLUE
_exptl_crystal_density_diffrn 2.604
_exptl_crystal_density_method 'not measured'
_exptl_crystal_description BLOCK
_exptl_crystal_F_000 773
_exptl_crystal_size_max 0.12
_exptl_crystal_size_mid 0.10
_exptl_crystal_size_min 0.07
_refine_diff_density_max 3.509
_refine_diff_density_min -1.858
_refine_diff_density_rms 0.378
_refine_ls_extinction_method none
_refine_ls_goodness_of_fit_ref 1.052
_refine_ls_hydrogen_treatment mixed
_refine_ls_matrix_type full
_refine_ls_number_parameters 314
_refine_ls_number_reflns 4084
_refine_ls_number_restraints 0
_refine_ls_restrained_S_all 1.052
_refine_ls_R_factor_all 0.1399
_refine_ls_R_factor_gt 0.1000
_refine_ls_shift/su_max 0.008
_refine_ls_shift/su_mean 0.001
_refine_ls_structure_factor_coef Fsqd
_refine_ls_weighting_details 'calc w=1/[\s^2^(Fo^2^)+(0.1183P)^2^+82.7257P] where P=(Fo^2^+2Fc^2^)/3'
_refine_ls_weighting_scheme calc
_refine_ls_wR_factor_gt 0.2810
_refine_ls_wR_factor_ref 0.3053
_reflns_number_gt 2757
_reflns_number_total 4084
_reflns_threshold_expression >2sigma(I)
_cod_data_source_file c9dt04397g2.cif
_cod_data_source_block 1_CCDC4
_cod_depositor_comments
;
The following automatic conversions were performed:

data item '_symmetry_cell_setting' value 'Triclinic' was changed to
'triclinic' in accordance with the
/home/data/users/saulius/crontab/automatic-downloads/current/RSC/lib/dictionaries/cif_core.dic
dictionary named 'cif_core.dic' version 2.4.2 last updated on
2011-04-26.

Automatic conversion script
Id: cif_fix_values 7556 2019-12-06 15:28:31Z antanas 
;
_cod_original_cell_volume 1021.4(6)
_cod_database_code 7703439

loop_
_symmetry_equiv_pos_as_xyz
'x, y, z'
'-x, -y, -z'

loop_
_atom_site_label
_atom_site_type_symbol
_atom_site_fract_x
_atom_site_fract_y
_atom_site_fract_z
_atom_site_U_iso_or_equiv
_atom_site_adp_type
_atom_site_occupancy
_atom_site_symmetry_multiplicity
_atom_site_calc_flag
_atom_site_refinement_flags
Mo1 Mo 0.1241(3) 0.35481(17) 0.35119(10) 0.0166(4) Uani 1 1 d .
Cu1 Cu 1.0000 0.5000 1.0000 0.0368(11) Uani 1 2 d S
Cr1 Cr 0.5000 0.5000 0.5000 0.0149(9) Uani 1 2 d S
O1 O 0.181(4) 0.703(2) 0.9150(14) 0.062(6) Uani 1 1 d .
N1 N 0.734(4) 0.4838(19) 0.9203(11) 0.031(4) Uani 1 1 d .
O1W O -0.324(6) 1.087(4) 0.9446(19) 0.120(12) Uani 1 1 d .
C1 C 0.749(5) 0.691(3) 0.9893(15) 0.039(6) Uiso 1 1 d .
Mo2 Mo 0.7573(3) 0.32834(17) 0.62235(10) 0.0172(4) Uani 1 1 d .
N2 N 0.402(3) 0.806(2) 0.8241(11) 0.031(4) Uani 1 1 d .
H2A H 0.5270 0.8104 0.8011 0.037 Uiso 1 1 calc R
O2 O 0.695(4) 0.7956(18) 0.9917(12) 0.055(6) Uani 1 1 d .
C2 C 0.645(4) 0.588(2) 0.9231(14) 0.030(5) Uani 1 1 d .
O3 O 0.896(3) 0.6530(17) 1.0389(10) 0.035(4) Uani 1 1 d .
Mo3 Mo 0.3620(3) 0.17056(16) 0.47659(10) 0.0177(4) Uani 1 1 d .
N3 N 0.145(5) 1.034(3) 0.7119(16) 0.067(8) Uani 1 1 d .
C3 C 0.651(5) 0.386(3) 0.8664(15) 0.040(6) Uani 1 1 d .
H3A H 0.7240 0.3156 0.8653 0.048 Uiso 1 1 calc R
O4 O 0.075(2) 0.2267(14) 0.4360(8) 0.021(3) Uani 1 1 d .
C4 C 0.456(4) 0.381(3) 0.8097(15) 0.037(6) Uani 1 1 d .
H4A H 0.3951 0.3093 0.7736 0.044 Uiso 1 1 calc R
O5 O 0.393(3) 0.0736(14) 0.3985(9) 0.026(3) Uani 1 1 d .
C5 C 0.362(4) 0.496(2) 0.8134(13) 0.028(5) Uani 1 1 d .
H5A H 0.2358 0.5007 0.7780 0.033 Uiso 1 1 calc R
O6 O -0.170(2) 0.3436(14) 0.3324(8) 0.021(3) Uani 1 1 d .
C6 C 0.455(4) 0.599(2) 0.8678(14) 0.032(5) Uani 1 1 d .
O7 O 0.697(2) 0.2200(13) 0.5204(8) 0.020(3) Uani 1 1 d .
C7 C 0.344(5) 0.709(2) 0.8744(14) 0.034(5) Uani 1 1 d .
O8 O 0.610(2) 0.2146(14) 0.6780(8) 0.022(3) Uani 1 1 d .
C8 C 0.271(4) 0.899(2) 0.8075(14) 0.029(5) Uani 1 1 d .
C9 C 0.286(5) 0.953(2) 0.7360(14) 0.037(6) Uani 1 1 d .
H9A H 0.3943 0.9332 0.7035 0.044 Uiso 1 1 calc R
O9 O 0.820(2) 0.4970(13) 0.5476(8) 0.017(3) Uani 1 1 d .
C10 C -0.008(6) 1.073(3) 0.765(2) 0.066(11) Uani 1 1 d .
H10A H -0.1050 1.1285 0.7506 0.079 Uiso 1 1 calc R
O10 O 1.048(2) 0.3232(15) 0.6411(8) 0.024(3) Uani 1 1 d .
C11 C -0.007(5) 1.027(3) 0.836(2) 0.053(8) Uani 1 1 d .
H11A H -0.1023 1.0518 0.8713 0.063 Uiso 1 1 calc R
O11 O 0.203(2) 0.2609(16) 0.2795(8) 0.026(3) Uani 1 1 d .
C12 C 0.130(6) 0.943(3) 0.8584(19) 0.058(9) Uani 1 1 d .
H12A H 0.1298 0.9156 0.9089 0.069 Uiso 1 1 calc R
O12 O 0.747(3) 0.4791(14) 0.6861(9) 0.030(4) Uani 1 1 d .
O13 O 0.412(2) 0.3479(12) 0.5626(7) 0.013(3) Uani 1 1 d .
O14 O 0.241(2) 0.0690(13) 0.5419(10) 0.027(3) Uani 1 1 d .
O15 O 0.475(2) 0.3608(13) 0.4154(8) 0.018(3) Uani 1 1 d .

loop_
_atom_site_aniso_label
_atom_site_aniso_U_11
_atom_site_aniso_U_22
_atom_site_aniso_U_33
_atom_site_aniso_U_23
_atom_site_aniso_U_13
_atom_site_aniso_U_12
Mo1 0.0133(8) 0.0203(9) 0.0161(9) 0.0001(7) 0.0006(6) 0.0042(7)
Cu1 0.031(2) 0.054(3) 0.033(2) 0.000(2) -0.0006(18) 0.027(2)
Cr1 0.009(2) 0.015(2) 0.021(2) 0.0018(17) 0.0034(17) 0.0048(16)
O1 0.075(15) 0.057(13) 0.079(15) 0.040(12) 0.049(13) 0.042(12)
N1 0.042(12) 0.033(11) 0.028(10) 0.017(8) 0.013(9) 0.024(9)
O1W 0.11(3) 0.17(3) 0.10(2) 0.00(2) 0.03(2) 0.07(2)
Mo2 0.0134(8) 0.0205(9) 0.0207(9) 0.0077(7) 0.0041(7) 0.0078(7)
N2 0.025(10) 0.048(12) 0.022(9) 0.015(9) 0.003(8) 0.010(9)
O2 0.066(14) 0.036(10) 0.068(14) -0.014(9) -0.020(11) 0.033(10)
C2 0.015(10) 0.045(14) 0.034(12) 0.005(10) 0.010(9) 0.014(10)
O3 0.034(9) 0.043(10) 0.035(9) 0.008(8) 0.007(7) 0.024(8)
Mo3 0.0178(9) 0.0126(8) 0.0231(9) 0.0015(7) 0.0039(7) 0.0035(6)
N3 0.059(18) 0.072(19) 0.054(17) 0.028(14) -0.011(14) -0.015(15)
C3 0.038(14) 0.034(14) 0.045(15) -0.013(11) 0.006(12) 0.007(11)
O4 0.016(7) 0.027(8) 0.021(7) 0.003(6) 0.007(6) 0.007(6)
C4 0.019(11) 0.047(15) 0.049(15) 0.017(12) -0.002(10) 0.015(11)
O5 0.030(8) 0.022(8) 0.031(8) -0.002(6) 0.007(7) 0.015(6)
C5 0.026(11) 0.026(11) 0.033(12) 0.008(9) 0.002(9) 0.008(9)
O6 0.022(7) 0.024(7) 0.021(7) 0.005(6) 0.007(6) 0.013(6)
C6 0.025(12) 0.042(14) 0.034(13) 0.021(11) 0.010(10) 0.013(10)
O7 0.014(7) 0.021(7) 0.028(8) 0.006(6) 0.003(6) 0.008(6)
C7 0.046(15) 0.018(11) 0.037(13) -0.006(10) 0.007(11) 0.008(10)
O8 0.020(7) 0.022(7) 0.021(7) 0.000(6) -0.001(6) 0.000(6)
C8 0.020(11) 0.029(12) 0.041(13) 0.003(10) 0.012(10) 0.008(9)
C9 0.049(15) 0.025(12) 0.030(13) 0.009(10) -0.018(11) 0.000(11)
O9 0.005(6) 0.017(7) 0.027(7) 0.000(6) -0.002(5) 0.003(5)
C10 0.07(2) 0.018(13) 0.11(3) 0.010(15) -0.04(2) 0.017(13)
O10 0.021(7) 0.033(8) 0.024(8) 0.002(6) 0.004(6) 0.015(6)
C11 0.035(15) 0.043(16) 0.08(2) 0.006(16) 0.003(15) 0.019(13)
O11 0.019(7) 0.047(10) 0.017(7) -0.002(6) -0.004(6) 0.023(7)
C12 0.09(3) 0.044(17) 0.056(18) 0.010(14) 0.021(17) 0.052(18)
O12 0.025(8) 0.020(8) 0.041(9) -0.003(7) 0.018(7) -0.006(6)
O13 0.009(6) 0.012(6) 0.020(7) 0.002(5) 0.003(5) 0.005(5)
O14 0.019(7) 0.013(7) 0.048(10) 0.007(6) -0.003(7) 0.002(6)
O15 0.019(7) 0.019(7) 0.016(7) -0.001(5) -0.003(5) 0.007(6)

loop_
_atom_type_symbol
_atom_type_description
_atom_type_scat_dispersion_real
_atom_type_scat_dispersion_imag
_atom_type_scat_source
C C 0.0033 0.0016 'International Tables Vol C Tables 4.2.6.8 and 6.1.1.4'
H H 0.0000 0.0000 'International Tables Vol C Tables 4.2.6.8 and 6.1.1.4'
N N 0.0061 0.0033 'International Tables Vol C Tables 4.2.6.8 and 6.1.1.4'
O O 0.0106 0.0060 'International Tables Vol C Tables 4.2.6.8 and 6.1.1.4'
Cr Cr 0.3209 0.6236 'International Tables Vol C Tables 4.2.6.8 and 6.1.1.4'
Cu Cu 0.3201 1.2651 'International Tables Vol C Tables 4.2.6.8 and 6.1.1.4'
Mo Mo -1.6832 0.6857 'International Tables Vol C Tables 4.2.6.8 and 6.1.1.4'

loop_
_geom_angle_atom_site_label_1
_geom_angle_atom_site_label_2
_geom_angle_atom_site_label_3
_geom_angle
_geom_angle_site_symmetry_1
_geom_angle_site_symmetry_3
O11 Mo1 O6 107.3(7) . .
O11 Mo1 O12 97.0(7) . 2_666
O6 Mo1 O12 101.6(7) . 2_666
O11 Mo1 O4 100.8(6) . .
O6 Mo1 O4 92.6(6) . .
O12 Mo1 O4 152.8(6) 2_666 .
O11 Mo1 O9 156.4(6) . 2_666
O6 Mo1 O9 95.8(6) . 2_666
O12 Mo1 O9 73.1(6) 2_666 2_666
O4 Mo1 O9 82.6(5) . 2_666
O11 Mo1 O15 86.6(6) . .
O6 Mo1 O15 161.1(6) . .
O12 Mo1 O15 88.9(6) 2_666 .
O4 Mo1 O15 71.9(5) . .
O9 Mo1 O15 72.1(5) 2_666 .
O3 Cu1 O3 179.998(13) 2_767 .
O3 Cu1 N1 83.3(7) 2_767 2_767
O3 Cu1 N1 96.7(7) . 2_767
O3 Cu1 N1 96.7(7) 2_767 .
O3 Cu1 N1 83.3(7) . .
N1 Cu1 N1 179.999(8) 2_767 .
O13 Cr1 O13 179.999(3) 2_666 .
O13 Cr1 O15 82.5(5) 2_666 2_666
O13 Cr1 O15 97.5(5) . 2_666
O13 Cr1 O15 97.5(5) 2_666 .
O13 Cr1 O15 82.5(5) . .
O15 Cr1 O15 179.999(4) 2_666 .
O13 Cr1 O9 81.6(5) 2_666 2_666
O13 Cr1 O9 98.4(5) . 2_666
O15 Cr1 O9 97.2(5) 2_666 2_666
O15 Cr1 O9 82.8(5) . 2_666
O13 Cr1 O9 98.4(5) 2_666 .
O13 Cr1 O9 81.6(5) . .
O15 Cr1 O9 82.8(5) 2_666 .
O15 Cr1 O9 97.2(5) . .
O9 Cr1 O9 179.999(3) 2_666 .
C2 N1 C3 121(2) . .
C2 N1 Cu1 111.8(16) . .
C3 N1 Cu1 126.9(17) . .
O2 C1 O3 127(2) . .
O2 C1 C2 121(2) . .
O3 C1 C2 112(2) . .
O8 Mo2 O10 104.9(7) . .
O8 Mo2 O12 97.1(7) . .
O10 Mo2 O12 101.3(7) . .
O8 Mo2 O7 98.5(6) . .
O10 Mo2 O7 96.4(6) . .
O12 Mo2 O7 152.5(6) . .
O8 Mo2 O9 158.2(6) . .
O10 Mo2 O9 96.3(6) . .
O12 Mo2 O9 73.3(6) . .
O7 Mo2 O9 84.0(5) . .
O8 Mo2 O13 89.4(6) . .
O10 Mo2 O13 163.0(6) . .
O12 Mo2 O13 85.8(6) . .
O7 Mo2 O13 72.0(5) . .
O9 Mo2 O13 70.7(4) . .
C7 N2 C8 125(2) . .
N1 C2 C6 121(2) . .
N1 C2 C1 116(2) . .
C6 C2 C1 123(2) . .
C1 O3 Cu1 113.9(16) . .
O14 Mo3 O5 106.4(7) . .
O14 Mo3 O7 101.7(6) . .
O5 Mo3 O7 97.7(6) . .
O14 Mo3 O4 98.1(6) . .
O5 Mo3 O4 99.7(6) . .
O7 Mo3 O4 148.7(6) . .
O14 Mo3 O13 91.5(6) . .
O5 Mo3 O13 161.0(6) . .
O7 Mo3 O13 71.9(5) . .
O4 Mo3 O13 83.7(5) . .
O14 Mo3 O15 159.0(6) . .
O5 Mo3 O15 93.5(6) . .
O7 Mo3 O15 81.8(5) . .
O4 Mo3 O15 71.4(5) . .
O13 Mo3 O15 69.6(5) . .
C9 N3 C10 119(2) . .
N1 C3 C4 124(2) . .
Mo3 O4 Mo1 114.8(6) . .
C3 C4 C5 114(2) . .
C6 C5 C4 121(2) . .
C5 C6 C2 119(2) . .
C5 C6 C7 120(2) . .
C2 C6 C7 121(2) . .
Mo3 O7 Mo2 114.3(6) . .
O1 C7 N2 123(2) . .
O1 C7 C6 119(2) . .
N2 C7 C6 117(2) . .
C9 C8 N2 118(2) . .
C9 C8 C12 118(2) . .
N2 C8 C12 125(2) . .
N3 C9 C8 121(3) . .
Cr1 O9 Mo2 104.0(5) . .
Cr1 O9 Mo1 102.6(5) . 2_666
Mo2 O9 Mo1 93.3(5) . 2_666
C11 C10 N3 118(3) . .
C10 C11 C12 122(3) . .
C11 C12 C8 122(3) . .
Mo2 O12 Mo1 116.8(8) . 2_666
Cr1 O13 Mo2 103.7(5) . .
Cr1 O13 Mo3 104.6(5) . .
Mo2 O13 Mo3 95.8(4) . .
Cr1 O15 Mo1 102.5(5) . .
Cr1 O15 Mo3 103.2(6) . .
Mo1 O15 Mo3 96.8(5) . .

loop_
_geom_bond_atom_site_label_1
_geom_bond_atom_site_label_2
_geom_bond_distance
_geom_bond_site_symmetry_2
Mo1 O11 1.702(14) .
Mo1 O6 1.707(14) .
Mo1 O12 1.895(15) 2_666
Mo1 O4 2.023(14) .
Mo1 O9 2.222(13) 2_666
Mo1 O15 2.235(13) .
Cu1 O3 1.946(15) 2_767
Cu1 O3 1.946(15) .
Cu1 N1 1.96(2) 2_767
Cu1 N1 1.96(2) .
Cr1 O13 1.960(12) 2_666
Cr1 O13 1.960(12) .
Cr1 O15 1.978(13) 2_666
Cr1 O15 1.978(13) .
Cr1 O9 1.990(12) 2_666
Cr1 O9 1.990(12) .
O1 C7 1.22(3) .
N1 C2 1.31(3) .
N1 C3 1.32(3) .
C1 O2 1.20(3) .
C1 O3 1.31(3) .
C1 C2 1.51(3) .
Mo2 O8 1.693(14) .
Mo2 O10 1.724(14) .
Mo2 O12 1.891(15) .
Mo2 O7 2.000(14) .
Mo2 O9 2.214(13) .
Mo2 O13 2.250(12) .
N2 C7 1.37(3) .
N2 C8 1.39(3) .
C2 C6 1.43(3) .
Mo3 O14 1.675(15) .
Mo3 O5 1.691(14) .
Mo3 O7 1.986(13) .
Mo3 O4 1.989(13) .
Mo3 O13 2.263(12) .
Mo3 O15 2.285(14) .
N3 C9 1.37(4) .
N3 C10 1.45(5) .
C3 C4 1.43(3) .
C4 C5 1.43(3) .
C5 C6 1.37(3) .
C6 C7 1.46(3) .
C8 C9 1.38(3) .
C8 C12 1.39(3) .
O9 Mo1 2.222(13) 2_666
C10 C11 1.33(5) .
C11 C12 1.36(4) .
O12 Mo1 1.895(15) 2_666
